data_7041916
loop_
_publ_author_name
'Gorla, Lingaraju'
'Mart\'i-Centelles, Vicente'
'Altava, Bel\'en'
'Burguete, M. Isabel'
'Luis, Santiago V.'

_publ_section_title
;
 Cu(2+) recognition by N,N'-benzylated bis(amino amides).
;
_journal_issue 8
_journal_name_full 'Dalton transactions (Cambridge, England : 2003)'
_journal_page_first 2660
_journal_page_last 2669
_journal_paper_doi 10.1039/c6dt04756d
_journal_volume 46
_journal_year 2017
_chemical_absolute_configuration syn
_chemical_formula_moiety 'C35 H38 N4 Ni O2, 2(H2 O)'
_chemical_formula_sum 'C35 H42 N4 Ni O4'
_chemical_formula_weight 641.43
_space_group_crystal_system orthorhombic
_space_group_IT_number 19
_space_group_name_Hall 'P 2ac 2ab'
_space_group_name_H-M_alt 'P 21 21 21'
_symmetry_space_group_name_Hall 'P 2ac 2ab'
_symmetry_space_group_name_H-M 'P 21 21 21'
_atom_sites_solution_hydrogens mixed
_audit_creation_date 2015-11-21
_audit_creation_method
;
Olex2 1.2
(compiled 2015.01.26 svn.r3150 for OlexSys, GUI svn.r4998)
;
_audit_update_record
;
2016-05-20 deposited with the CCDC.
2017-01-31 downloaded from the CCDC.
;
_cell_angle_alpha 90
_cell_angle_beta 90
_cell_angle_gamma 90
_cell_formula_units_Z 4
_cell_length_a 10.35136(10)
_cell_length_b 15.75766(13)
_cell_length_c 19.30342(19)
_cell_measurement_reflns_used 15352
_cell_measurement_temperature 150(2)
_cell_measurement_theta_max 72.2010
_cell_measurement_theta_min 3.6050
_cell_volume 3148.64(5)
_computing_cell_refinement
;
CrysAlisPro, Agilent Technologies,
Version 1.171.37.31 (release 14-01-2014 CrysAlis171 .NET)
(compiled Jan 14 2014,18:38:05)
;
_computing_data_collection
;
CrysAlisPro, Agilent Technologies,
Version 1.171.37.31 (release 14-01-2014 CrysAlis171 .NET)
(compiled Jan 14 2014,18:38:05)
;
_computing_data_reduction
;
CrysAlisPro, Agilent Technologies,
Version 1.171.37.31 (release 14-01-2014 CrysAlis171 .NET)
(compiled Jan 14 2014,18:38:05)
;
_computing_molecular_graphics 'Olex2 (Dolomanov et al., 2009)'
_computing_publication_material 'Olex2 (Dolomanov et al., 2009)'
_computing_structure_refinement 'ShelXL (Sheldrick, 2008)'
_diffrn_ambient_temperature 150.0
_diffrn_detector 'CCD plate'
_diffrn_detector_area_resol_mean 10.4051
_diffrn_detector_type Atlas
_diffrn_measured_fraction_theta_full 0.999
_diffrn_measured_fraction_theta_max 0.994
_diffrn_measurement_details
;
#__ type_ start__ end____ width___ exp.time_
  1 omega  -49.00   41.40   0.8000    1.5000
omega____ theta____ kappa____ phi______ frames
    -      -37.6057   37.0000  -90.0000 113

#__ type_ start__ end____ width___ exp.time_
  2 omega  -49.00   41.40   0.8000    1.5000
omega____ theta____ kappa____ phi______ frames
    -      -37.6057   37.0000    0.0000 113

#__ type_ start__ end____ width___ exp.time_
  3 omega   64.00  128.00   0.8000    1.5000
omega____ theta____ kappa____ phi______ frames
    -       37.6057  170.0000   59.0000 80

#__ type_ start__ end____ width___ exp.time_
  4 omega  -42.00   68.40   0.8000    1.5000
omega____ theta____ kappa____ phi______ frames
    -       37.6057  -37.0000 -180.0000 138

#__ type_ start__ end____ width___ exp.time_
  5 omega   26.00   90.00   0.8000   11.0000
omega____ theta____ kappa____ phi______ frames
    -      107.3774  -30.0000    0.0000 80

#__ type_ start__ end____ width___ exp.time_
  6 omega  100.00  177.60   0.8000   11.0000
omega____ theta____ kappa____ phi______ frames
    -      107.3774  114.0000    8.0000 97

#__ type_ start__ end____ width___ exp.time_
  7 omega   26.00   90.00   0.8000   11.0000
omega____ theta____ kappa____ phi______ frames
    -      107.3774  -30.0000 -120.0000 80

#__ type_ start__ end____ width___ exp.time_
  8 omega   20.00  108.00   0.8000   11.0000
omega____ theta____ kappa____ phi______ frames
    -      107.3774  -94.0000  -60.0000 110

#__ type_ start__ end____ width___ exp.time_
  9 omega   29.00   97.00   0.8000   11.0000
omega____ theta____ kappa____ phi______ frames
    -      107.3774  -45.0000 -180.0000 85

#__ type_ start__ end____ width___ exp.time_
 10 omega   26.00   90.00   0.8000   11.0000
omega____ theta____ kappa____ phi______ frames
    -      107.3774  -30.0000   60.0000 80

#__ type_ start__ end____ width___ exp.time_
 11 omega   20.00  108.00   0.8000   11.0000
omega____ theta____ kappa____ phi______ frames
    -      107.3774  -94.0000 -150.0000 110

#__ type_ start__ end____ width___ exp.time_
 12 omega   26.00   90.00   0.8000   11.0000
omega____ theta____ kappa____ phi______ frames
    -      107.3774  -30.0000  -60.0000 80

#__ type_ start__ end____ width___ exp.time_
 13 omega -116.00   -5.60   0.8000    1.5000
omega____ theta____ kappa____ phi______ frames
    -      -37.6057  -57.0000  120.0000 138

#__ type_ start__ end____ width___ exp.time_
 14 omega -116.00   -5.60   0.8000    1.5000
omega____ theta____ kappa____ phi______ frames
    -      -37.6057  -57.0000    0.0000 138

#__ type_ start__ end____ width___ exp.time_
 15 omega -116.00   -5.60   0.8000    1.5000
omega____ theta____ kappa____ phi______ frames
    -      -37.6057  -57.0000 -120.0000 138

#__ type_ start__ end____ width___ exp.time_
 16 omega   69.00  177.00   0.8000   11.0000
omega____ theta____ kappa____ phi______ frames
    -      107.3774   30.0000  -90.0000 135

#__ type_ start__ end____ width___ exp.time_
 17 omega   43.00  177.40   0.8000   11.0000
omega____ theta____ kappa____ phi______ frames
    -      107.3774   18.0000 -177.0000 168

#__ type_ start__ end____ width___ exp.time_
 18 omega   20.00  108.00   0.8000   11.0000
omega____ theta____ kappa____ phi______ frames
    -      107.3774  -94.0000   60.0000 110

#__ type_ start__ end____ width___ exp.time_
 19 omega   74.00  126.00   0.8000   11.0000
omega____ theta____ kappa____ phi______ frames
    -      107.3774   61.0000   60.0000 65

#__ type_ start__ end____ width___ exp.time_
 20 omega   69.00  177.00   0.8000   11.0000
omega____ theta____ kappa____ phi______ frames
    -      107.3774   30.0000    0.0000 135
;
_diffrn_measurement_device 'four-circle diffractometer'
_diffrn_measurement_device_type 'SuperNova, Dual, Cu at zero, Atlas'
_diffrn_measurement_method '\w scans'
_diffrn_orient_matrix_UB_11 0.0072881000
_diffrn_orient_matrix_UB_12 0.0603668000
_diffrn_orient_matrix_UB_13 -0.0626548000
_diffrn_orient_matrix_UB_21 -0.0349801000
_diffrn_orient_matrix_UB_22 0.0753708000
_diffrn_orient_matrix_UB_23 0.0472378000
_diffrn_orient_matrix_UB_31 0.1444670000
_diffrn_orient_matrix_UB_32 0.0152265000
_diffrn_orient_matrix_UB_33 0.0146206000
_diffrn_radiation_monochromator mirror
_diffrn_radiation_probe x-ray
_diffrn_radiation_type CuK\a
_diffrn_radiation_wavelength 1.54184
_diffrn_reflns_av_R_equivalents 0.0459
_diffrn_reflns_av_unetI/netI 0.0309
_diffrn_reflns_Laue_measured_fraction_full 0.999
_diffrn_reflns_Laue_measured_fraction_max 0.994
_diffrn_reflns_limit_h_max 12
_diffrn_reflns_limit_h_min -9
_diffrn_reflns_limit_k_max 19
_diffrn_reflns_limit_k_min -19
_diffrn_reflns_limit_l_max 23
_diffrn_reflns_limit_l_min -23
_diffrn_reflns_number 29035
_diffrn_reflns_point_group_measured_fraction_full 0.999
_diffrn_reflns_point_group_measured_fraction_max 0.988
_diffrn_reflns_theta_full 67.684
_diffrn_reflns_theta_max 72.129
_diffrn_reflns_theta_min 3.621
_diffrn_source 'sealed X-ray tube'
_diffrn_source_type 'SuperNova (Cu) X-ray Source'
_exptl_absorpt_coefficient_mu 1.250
_exptl_absorpt_correction_T_max 0.969
_exptl_absorpt_correction_T_min 0.892
_exptl_absorpt_correction_type gaussian
_exptl_absorpt_process_details
;
CrysAlisPro, Agilent Technologies,
Version 1.171.37.31 (release 14-01-2014 CrysAlis171 .NET)
(compiled Jan 14 2014,18:38:05)
Numerical absorption correction based on gaussian integration over
            a multifaceted crystal model
Empirical absorption correction using spherical harmonics,
 implemented in SCALE3 ABSPACK scaling algorithm.
;
_exptl_crystal_density_diffrn 1.353
_exptl_crystal_F_000 1360
_exptl_crystal_size_max 0.3663
_exptl_crystal_size_mid 0.1019
_exptl_crystal_size_min 0.0671
_refine_diff_density_max 0.706
_refine_diff_density_min -0.238
_refine_diff_density_rms 0.054
_refine_ls_abs_structure_details
;
 Flack x determined using 2423 quotients [(I+)-(I-)]/[(I+)+(I-)]
 (Parsons, Flack and Wagner, Acta Cryst. B69 (2013) 249-259).
;
_refine_ls_abs_structure_Flack -0.020(10)
_refine_ls_extinction_method none
_refine_ls_goodness_of_fit_ref 0.948
_refine_ls_hydrogen_treatment mixed
_refine_ls_matrix_type full
_refine_ls_number_parameters 421
_refine_ls_number_reflns 6132
_refine_ls_number_restraints 8
_refine_ls_restrained_S_all 0.948
_refine_ls_R_factor_all 0.0459
_refine_ls_R_factor_gt 0.0377
_refine_ls_shift/su_max 0.000
_refine_ls_shift/su_mean 0.000
_refine_ls_structure_factor_coef Fsqd
_refine_ls_weighting_details 'w=1/[\s^2^(Fo^2^)+(0.0694P)^2^+0.9703P] where P=(Fo^2^+2Fc^2^)/3'
_refine_ls_weighting_scheme calc
_refine_ls_wR_factor_gt 0.0972
_refine_ls_wR_factor_ref 0.1021
_reflns_Friedel_coverage 0.768
_reflns_Friedel_fraction_full 0.999
_reflns_Friedel_fraction_max 0.980
_reflns_number_gt 5759
_reflns_number_total 6132
_reflns_threshold_expression 'I > 2\s(I)'
_cod_data_source_file c6dt04756d2.cif
_cod_data_source_block str1646
_cod_depositor_comments 'Adding full bibliography for 7041914--7041918.cif.'
_cod_database_code 7041916
_chemical_oxdiff_formula 'C35 H40 N4 O2 Ni'
_shelx_space_group_comment
;
The symmetry employed for this shelxl refinement is uniquely defined
by the following loop, which should always be used as a source of
symmetry information in preference to the above space-group names.
They are only intended as comments.
;
_reflns_odcompleteness_completeness 99.94
_reflns_odcompleteness_iscentric 1
_reflns_odcompleteness_theta 66.97
_olex2_refinement_description
;
1. Fixed Uiso
 At 1.2 times of:
  All C(H) groups, All C(H,H) groups
2. Restrained distances
 N1-H1 = N4-H4
 0.97 with sigma of 0.02
 H4A-O4 = O4-H4B
 0.85 with sigma of 0.02
 H3D-O3 = O3-H3C
 0.85 with sigma of 0.02
 H4A-H4B
 1.367 with sigma of 0.04
 H3D-H3C
 1.367 with sigma of 0.04
3.a Ternary CH refined with riding coordinates:
 C21(H21), C5(H5)
3.b Secondary CH2 refined with riding coordinates:
 C3(H3A,H3B), C2(H2A,H2B), C1(H1A,H1B), C22(H22A,H22B), C6(H6A,H6B), C29(H29A,
 H29B), C13(H13A,H13B)
3.c Aromatic/amide H refined with riding coordinates:
 C28(H28), C27(H27), C26(H26), C25(H25), C24(H24), C8(H8), C9(H9), C10(H10),
 C11(H11), C12(H12), C35(H35), C34(H34), C33(H33), C32(H32), C31(H31), C15(H15),
  C16(H16), C17(H17), C18(H18), C19(H19)
;

loop_
_space_group_symop_operation_xyz
'x, y, z'
'-x+1/2, -y, z+1/2'
'x+1/2, -y+1/2, -z'
'-x, y+1/2, -z+1/2'

loop_
_atom_site_label
_atom_site_type_symbol
_atom_site_fract_x
_atom_site_fract_y
_atom_site_fract_z
_atom_site_U_iso_or_equiv
_atom_site_adp_type
_atom_site_occupancy
_atom_site_site_symmetry_order
_atom_site_calc_flag
_atom_site_refinement_flags_posn
Ni1 Ni 0.74850(5) 0.36336(2) 0.30464(2) 0.02908(14) Uani 1 1 d .
O2 O 0.8909(3) 0.17903(16) 0.18943(15) 0.0607(7) Uani 1 1 d .
O1 O 0.4030(2) 0.42671(16) 0.37427(17) 0.0533(7) Uani 1 1 d .
N4 N 0.9258(2) 0.38348(15) 0.27271(12) 0.0305(5) Uani 1 1 d D
N3 N 0.7536(4) 0.27110(15) 0.24362(12) 0.0415(6) Uani 1 1 d .
N2 N 0.5718(3) 0.35516(16) 0.32522(14) 0.0359(5) Uani 1 1 d .
N1 N 0.7491(3) 0.44690(12) 0.38002(10) 0.0277(4) Uani 1 1 d D
C21 C 0.9788(3) 0.3031(2) 0.24191(16) 0.0393(7) Uani 1 1 d .
H21 H 1.0210 0.3193 0.1972 0.047 Uiso 1 1 calc R
C20 C 0.8677(4) 0.2453(2) 0.22362(17) 0.0420(8) Uani 1 1 d .
C3 C 0.6441(5) 0.2183(3) 0.2235(2) 0.0621(12) Uani 1 1 d .
H3A H 0.6758 0.1612 0.2104 0.075 Uiso 1 1 calc R
H3B H 0.6016 0.2436 0.1825 0.075 Uiso 1 1 calc R
C2 C 0.5471(5) 0.2097(3) 0.2809(3) 0.0670(12) Uani 1 1 d .
H2A H 0.5912 0.1885 0.3230 0.080 Uiso 1 1 calc R
H2B H 0.4812 0.1673 0.2674 0.080 Uiso 1 1 calc R
C1 C 0.4813(4) 0.2924(2) 0.2974(2) 0.0494(8) Uani 1 1 d .
H1A H 0.4410 0.3152 0.2547 0.059 Uiso 1 1 calc R
H1B H 0.4118 0.2822 0.3316 0.059 Uiso 1 1 calc R
C4 C 0.5199(3) 0.41706(18) 0.36161(17) 0.0348(6) Uani 1 1 d .
C5 C 0.6166(3) 0.48130(16) 0.38931(15) 0.0301(6) Uani 1 1 d .
H5 H 0.6003 0.4901 0.4399 0.036 Uiso 1 1 calc R
C22 C 1.0832(4) 0.2621(2) 0.28643(19) 0.0488(8) Uani 1 1 d .
H22A H 1.0943 0.2028 0.2707 0.059 Uiso 1 1 calc R
H22B H 1.1656 0.2921 0.2774 0.059 Uiso 1 1 calc R
C23 C 1.0611(3) 0.26097(19) 0.36420(17) 0.0380(7) Uani 1 1 d .
C28 C 1.1274(3) 0.3166(2) 0.4068(2) 0.0477(8) Uani 1 1 d .
H28 H 1.1855 0.3567 0.3872 0.057 Uiso 1 1 calc R
C27 C 1.1096(4) 0.3143(3) 0.4783(2) 0.0573(10) Uani 1 1 d .
H27 H 1.1544 0.3532 0.5072 0.069 Uiso 1 1 calc R
C26 C 1.0262(4) 0.2553(3) 0.5071(2) 0.0572(11) Uani 1 1 d .
H26 H 1.0141 0.2531 0.5558 0.069 Uiso 1 1 calc R
C25 C 0.9612(4) 0.2001(2) 0.46482(19) 0.0488(8) Uani 1 1 d .
H25 H 0.9045 0.1594 0.4846 0.059 Uiso 1 1 calc R
C24 C 0.9772(3) 0.20300(19) 0.39409(18) 0.0400(7) Uani 1 1 d .
H24 H 0.9302 0.1649 0.3655 0.048 Uiso 1 1 calc R
C6 C 0.5990(3) 0.56628(18) 0.35140(16) 0.0357(6) Uani 1 1 d .
H6A H 0.6513 0.5652 0.3085 0.043 Uiso 1 1 calc R
H6B H 0.5073 0.5719 0.3377 0.043 Uiso 1 1 calc R
C7 C 0.6366(3) 0.64349(18) 0.39305(16) 0.0351(6) Uani 1 1 d .
C8 C 0.5658(4) 0.6654(2) 0.4510(2) 0.0497(8) Uani 1 1 d .
H8 H 0.4934 0.6321 0.4641 0.060 Uiso 1 1 calc R
C9 C 0.5996(5) 0.7360(3) 0.4905(2) 0.0643(12) Uani 1 1 d .
H9 H 0.5513 0.7501 0.5307 0.077 Uiso 1 1 calc R
C10 C 0.7032(5) 0.7853(2) 0.4708(2) 0.0678(13) Uani 1 1 d .
H10 H 0.7262 0.8340 0.4972 0.081 Uiso 1 1 calc R
C11 C 0.7725(5) 0.7640(3) 0.4136(3) 0.0690(13) Uani 1 1 d .
H11 H 0.8436 0.7982 0.3998 0.083 Uiso 1 1 calc R
C12 C 0.7407(5) 0.6931(2) 0.37521(19) 0.0533(9) Uani 1 1 d .
H12 H 0.7913 0.6783 0.3360 0.064 Uiso 1 1 calc R
C29 C 0.9204(3) 0.4523(2) 0.21954(16) 0.0370(6) Uani 1 1 d .
H29A H 0.8906 0.5051 0.2422 0.044 Uiso 1 1 calc R
H29B H 0.8552 0.4366 0.1843 0.044 Uiso 1 1 calc R
C30 C 1.0472(3) 0.47009(18) 0.18319(16) 0.0378(7) Uani 1 1 d .
C35 C 1.1624(4) 0.4801(2) 0.2183(2) 0.0482(8) Uani 1 1 d .
H35 H 1.1630 0.4765 0.2674 0.058 Uiso 1 1 calc R
C34 C 1.2770(4) 0.4952(3) 0.1834(2) 0.0578(10) Uani 1 1 d .
H34 H 1.3555 0.5013 0.2085 0.069 Uiso 1 1 calc R
C33 C 1.2764(4) 0.5014(2) 0.1113(2) 0.0565(10) Uani 1 1 d .
H33 H 1.3544 0.5122 0.0869 0.068 Uiso 1 1 calc R
C32 C 1.1621(4) 0.4917(2) 0.0759(2) 0.0527(10) Uani 1 1 d .
H32 H 1.1613 0.4959 0.0268 0.063 Uiso 1 1 calc R
C31 C 1.0484(4) 0.47593(19) 0.11126(17) 0.0431(7) Uani 1 1 d .
H31 H 0.9702 0.4690 0.0861 0.052 Uiso 1 1 calc R
C13 C 0.7939(3) 0.39839(17) 0.44164(14) 0.0327(6) Uani 1 1 d .
H13A H 0.8774 0.3714 0.4297 0.039 Uiso 1 1 calc R
H13B H 0.7311 0.3522 0.4503 0.039 Uiso 1 1 calc R
C14 C 0.8121(3) 0.44690(19) 0.50874(15) 0.0333(6) Uani 1 1 d .
C15 C 0.7978(4) 0.4023(2) 0.57010(17) 0.0440(7) Uani 1 1 d .
H15 H 0.7675 0.3454 0.5690 0.053 Uiso 1 1 calc R
C16 C 0.8273(4) 0.4397(3) 0.63319(18) 0.0541(10) Uani 1 1 d .
H16 H 0.8191 0.4078 0.6747 0.065 Uiso 1 1 calc R
C17 C 0.8686(4) 0.5231(3) 0.63593(18) 0.0544(10) Uani 1 1 d .
H17 H 0.8901 0.5484 0.6791 0.065 Uiso 1 1 calc R
C18 C 0.8784(4) 0.5694(3) 0.5752(2) 0.0522(9) Uani 1 1 d .
H18 H 0.9041 0.6273 0.5768 0.063 Uiso 1 1 calc R
C19 C 0.8508(4) 0.5317(2) 0.51183(18) 0.0421(7) Uani 1 1 d .
H19 H 0.8584 0.5637 0.4704 0.050 Uiso 1 1 calc R
O4 O 1.2420(3) 0.55579(17) 0.40886(13) 0.0524(6) Uani 1 1 d D
H4A H 1.288(6) 0.513(3) 0.397(3) 0.11(3) Uiso 1 1 d D
O3 O 0.9905(3) 0.53690(17) 0.36099(14) 0.0501(6) Uani 1 1 d D
H4 H 0.980(3) 0.405(2) 0.3079(15) 0.027(8) Uiso 1 1 d D
H1 H 0.821(3) 0.485(2) 0.374(2) 0.047(11) Uiso 1 1 d D
H3C H 1.059(4) 0.529(3) 0.387(2) 0.063(14) Uiso 1 1 d D
H3D H 1.008(4) 0.584(2) 0.343(2) 0.061(13) Uiso 1 1 d D
H4B H 1.233(5) 0.590(3) 0.3744(19) 0.068(14) Uiso 1 1 d D

loop_
_atom_site_aniso_label
_atom_site_aniso_U_11
_atom_site_aniso_U_22
_atom_site_aniso_U_33
_atom_site_aniso_U_23
_atom_site_aniso_U_13
_atom_site_aniso_U_12
Ni1 0.0344(3) 0.0244(2) 0.0284(2) -0.00226(15) 0.0017(2) -0.0026(2)
O2 0.080(2) 0.0376(12) 0.0643(16) -0.0184(12) 0.0133(15) 0.0040(12)
O1 0.0326(13) 0.0402(12) 0.087(2) -0.0087(12) 0.0037(12) -0.0021(10)
N4 0.0307(12) 0.0289(11) 0.0320(11) 0.0019(9) 0.0039(10) 0.0012(9)
N3 0.0541(16) 0.0335(11) 0.0368(11) -0.0097(9) 0.0071(14) -0.0084(14)
N2 0.0332(13) 0.0320(12) 0.0426(13) -0.0042(10) -0.0001(11) -0.0068(10)
N1 0.0306(11) 0.0231(9) 0.0293(9) 0.0004(7) 0.0009(11) -0.0037(10)
C21 0.0482(19) 0.0360(14) 0.0339(14) 0.0030(12) 0.0110(13) 0.0079(14)
C20 0.060(2) 0.0306(15) 0.0354(14) -0.0014(12) 0.0077(15) 0.0010(14)
C3 0.073(3) 0.059(2) 0.054(2) -0.0301(19) 0.013(2) -0.028(2)
C2 0.083(3) 0.050(2) 0.067(2) -0.0189(18) 0.013(2) -0.023(2)
C1 0.0457(19) 0.0442(17) 0.058(2) -0.0108(16) -0.0045(17) -0.0165(15)
C4 0.0326(16) 0.0290(13) 0.0430(15) 0.0008(11) 0.0005(12) -0.0025(11)
C5 0.0325(15) 0.0241(12) 0.0337(13) 0.0010(10) 0.0010(11) 0.0012(10)
C22 0.047(2) 0.0475(18) 0.0514(18) 0.0055(15) 0.0131(15) 0.0149(15)
C23 0.0347(16) 0.0327(14) 0.0467(16) 0.0038(12) 0.0010(13) 0.0088(12)
C28 0.0355(18) 0.0341(15) 0.074(2) -0.0012(15) -0.0064(16) 0.0018(13)
C27 0.053(2) 0.050(2) 0.069(2) -0.0179(18) -0.0239(19) 0.0149(17)
C26 0.067(3) 0.061(2) 0.0427(18) 0.0010(17) -0.0063(18) 0.031(2)
C25 0.051(2) 0.0429(17) 0.053(2) 0.0141(15) 0.0062(16) 0.0116(15)
C24 0.0417(18) 0.0288(13) 0.0495(17) 0.0029(12) -0.0027(14) 0.0037(12)
C6 0.0423(17) 0.0270(13) 0.0378(14) 0.0033(11) -0.0055(12) 0.0028(11)
C7 0.0419(17) 0.0238(12) 0.0396(14) 0.0028(11) -0.0003(12) 0.0038(11)
C8 0.053(2) 0.0363(15) 0.060(2) -0.0060(15) 0.0137(17) -0.0033(14)
C9 0.091(3) 0.0418(19) 0.061(2) -0.0140(17) 0.020(2) -0.004(2)
C10 0.096(4) 0.0372(18) 0.070(3) -0.0142(17) 0.004(2) -0.0164(19)
C11 0.079(3) 0.0439(18) 0.084(3) -0.0083(19) 0.020(3) -0.027(2)
C12 0.066(2) 0.0373(14) 0.0563(18) -0.0027(13) 0.018(2) -0.0106(18)
C29 0.0378(17) 0.0362(14) 0.0370(14) 0.0062(12) 0.0002(13) 0.0031(12)
C30 0.0460(18) 0.0291(13) 0.0382(15) 0.0036(11) 0.0048(13) 0.0001(12)
C35 0.044(2) 0.0540(19) 0.0463(18) -0.0016(15) 0.0061(15) -0.0040(15)
C34 0.047(2) 0.057(2) 0.069(2) -0.0034(18) 0.0094(18) -0.0073(16)
C33 0.059(3) 0.0427(17) 0.068(2) 0.0086(16) 0.028(2) -0.0009(16)
C32 0.074(3) 0.0383(16) 0.0458(18) 0.0068(14) 0.0215(19) 0.0087(17)
C31 0.058(2) 0.0326(15) 0.0385(15) 0.0059(12) 0.0043(15) 0.0026(14)
C13 0.0394(16) 0.0267(12) 0.0320(13) 0.0012(11) -0.0028(11) 0.0022(10)
C14 0.0306(14) 0.0362(14) 0.0332(14) -0.0006(11) -0.0012(11) 0.0025(11)
C15 0.0509(19) 0.0446(16) 0.0365(15) 0.0034(13) 0.0065(13) 0.0085(14)
C16 0.060(2) 0.071(2) 0.0309(15) 0.0011(15) 0.0033(15) 0.020(2)
C17 0.046(2) 0.082(3) 0.0353(16) -0.0198(17) -0.0041(15) 0.0090(18)
C18 0.053(2) 0.056(2) 0.0485(19) -0.0170(16) 0.0019(16) -0.0085(16)
C19 0.0488(19) 0.0405(16) 0.0369(15) -0.0040(12) 0.0004(14) -0.0068(14)
O4 0.0555(15) 0.0534(13) 0.0484(12) -0.0013(10) -0.0001(13) 0.0078(14)
O3 0.0501(16) 0.0502(14) 0.0499(14) 0.0077(11) 0.0028(12) -0.0184(12)

loop_
_atom_type_symbol
_atom_type_description
_atom_type_scat_dispersion_real
_atom_type_scat_dispersion_imag
_atom_type_scat_source
C C 0.0181 0.0091 'International Tables Vol C Tables 4.2.6.8 and 6.1.1.4'
H H 0.0000 0.0000 'International Tables Vol C Tables 4.2.6.8 and 6.1.1.4'
N N 0.0311 0.0180 'International Tables Vol C Tables 4.2.6.8 and 6.1.1.4'
Ni Ni -3.0029 0.5091 'International Tables Vol C Tables 4.2.6.8 and 6.1.1.4'
O O 0.0492 0.0322 'International Tables Vol C Tables 4.2.6.8 and 6.1.1.4'

loop_
_geom_angle_atom_site_label_1
_geom_angle_atom_site_label_2
_geom_angle_atom_site_label_3
_geom_angle
N4 Ni1 N1 96.99(11)
N3 Ni1 N4 84.34(13)
N3 Ni1 N2 96.16(13)
N3 Ni1 N1 170.97(11)
N2 Ni1 N4 171.77(11)
N2 Ni1 N1 83.81(11)
Ni1 N4 H4 113(2)
C21 N4 Ni1 109.23(19)
C21 N4 H4 112(2)
C29 N4 Ni1 107.31(18)
C29 N4 C21 110.7(2)
C29 N4 H4 105(2)
C20 N3 Ni1 116.9(3)
C20 N3 C3 116.5(3)
C3 N3 Ni1 126.0(3)
C1 N2 Ni1 126.3(2)
C4 N2 Ni1 117.4(2)
C4 N2 C1 115.8(3)
Ni1 N1 H1 110(3)
C5 N1 Ni1 109.36(18)
C5 N1 C13 112.3(2)
C5 N1 H1 120(3)
C13 N1 Ni1 104.41(15)
C13 N1 H1 100(3)
N4 C21 H21 106.6
N4 C21 C20 108.9(3)
N4 C21 C22 113.1(3)
C20 C21 H21 106.6
C20 C21 C22 114.6(3)
C22 C21 H21 106.6
O2 C20 N3 125.8(4)
O2 C20 C21 118.6(3)
N3 C20 C21 115.6(3)
N3 C3 H3A 109.2
N3 C3 H3B 109.2
N3 C3 C2 112.0(3)
H3A C3 H3B 107.9
C2 C3 H3A 109.2
C2 C3 H3B 109.2
C3 C2 H2A 109.1
C3 C2 H2B 109.1
C3 C2 C1 112.4(4)
H2A C2 H2B 107.9
C1 C2 H2A 109.1
C1 C2 H2B 109.1
N2 C1 C2 111.9(3)
N2 C1 H1A 109.2
N2 C1 H1B 109.2
C2 C1 H1A 109.2
C2 C1 H1B 109.2
H1A C1 H1B 107.9
O1 C4 N2 126.3(3)
O1 C4 C5 119.3(3)
N2 C4 C5 114.3(3)
N1 C5 C4 108.8(2)
N1 C5 H5 108.9
N1 C5 C6 111.7(2)
C4 C5 H5 108.9
C4 C5 C6 109.5(2)
C6 C5 H5 108.9
C21 C22 H22A 108.0
C21 C22 H22B 108.0
H22A C22 H22B 107.3
C23 C22 C21 117.1(3)
C23 C22 H22A 108.0
C23 C22 H22B 108.0
C28 C23 C22 120.4(3)
C24 C23 C22 120.9(3)
C24 C23 C28 118.7(3)
C23 C28 H28 119.8
C23 C28 C27 120.4(4)
C27 C28 H28 119.8
C28 C27 H27 120.1
C26 C27 C28 119.8(4)
C26 C27 H27 120.1
C27 C26 H26 120.2
C25 C26 C27 119.6(4)
C25 C26 H26 120.2
C26 C25 H25 119.6
C26 C25 C24 120.8(4)
C24 C25 H25 119.6
C23 C24 H24 119.7
C25 C24 C23 120.6(3)
C25 C24 H24 119.7
C5 C6 H6A 108.6
C5 C6 H6B 108.6
H6A C6 H6B 107.6
C7 C6 C5 114.7(2)
C7 C6 H6A 108.6
C7 C6 H6B 108.6
C8 C7 C6 119.8(3)
C12 C7 C6 121.8(3)
C12 C7 C8 118.5(3)
C7 C8 H8 119.7
C7 C8 C9 120.7(4)
C9 C8 H8 119.7
C8 C9 H9 120.2
C10 C9 C8 119.7(4)
C10 C9 H9 120.2
C9 C10 H10 120.2
C11 C10 C9 119.7(4)
C11 C10 H10 120.2
C10 C11 H11 119.7
C10 C11 C12 120.7(4)
C12 C11 H11 119.7
C7 C12 C11 120.9(4)
C7 C12 H12 119.6
C11 C12 H12 119.6
N4 C29 H29A 108.6
N4 C29 H29B 108.6
N4 C29 C30 114.8(2)
H29A C29 H29B 107.5
C30 C29 H29A 108.6
C30 C29 H29B 108.6
C35 C30 C29 122.9(3)
C35 C30 C31 118.3(3)
C31 C30 C29 118.9(3)
C30 C35 H35 119.3
C30 C35 C34 121.5(4)
C34 C35 H35 119.3
C35 C34 H34 120.3
C35 C34 C33 119.5(4)
C33 C34 H34 120.3
C34 C33 H33 120.2
C32 C33 C34 119.5(3)
C32 C33 H33 120.2
C33 C32 H32 119.8
C33 C32 C31 120.4(3)
C31 C32 H32 119.8
C30 C31 H31 119.6
C32 C31 C30 120.9(4)
C32 C31 H31 119.6
N1 C13 H13A 107.9
N1 C13 H13B 107.9
N1 C13 C14 117.5(2)
H13A C13 H13B 107.2
C14 C13 H13A 107.9
C14 C13 H13B 107.9
C15 C14 C13 117.5(3)
C15 C14 C19 118.6(3)
C19 C14 C13 123.7(3)
C14 C15 H15 119.6
C14 C15 C16 120.8(3)
C16 C15 H15 119.6
C15 C16 H16 119.8
C17 C16 C15 120.3(3)
C17 C16 H16 119.8
C16 C17 H17 120.3
C16 C17 C18 119.4(3)
C18 C17 H17 120.3
C17 C18 H18 119.9
C17 C18 C19 120.3(4)
C19 C18 H18 119.9
C14 C19 H19 119.8
C18 C19 C14 120.4(3)
C18 C19 H19 119.8
H4A O4 H4B 110(5)
H3C O3 H3D 101(4)

loop_
_geom_bond_atom_site_label_1
_geom_bond_atom_site_label_2
_geom_bond_distance
Ni1 N4 1.962(2)
Ni1 N3 1.872(2)
Ni1 N2 1.876(3)
Ni1 N1 1.962(2)
O2 C20 1.259(4)
O1 C4 1.244(4)
N4 C21 1.503(4)
N4 C29 1.494(4)
N4 H4 0.94(2)
N3 C20 1.307(5)
N3 C3 1.459(5)
N2 C1 1.465(4)
N2 C4 1.317(4)
N1 C5 1.485(4)
N1 C13 1.488(3)
N1 H1 0.96(2)
C21 H21 1.0000
C21 C20 1.509(5)
C21 C22 1.524(5)
C3 H3A 0.9900
C3 H3B 0.9900
C3 C2 1.501(6)
C2 H2A 0.9900
C2 H2B 0.9900
C2 C1 1.504(6)
C1 H1A 0.9900
C1 H1B 0.9900
C4 C5 1.521(4)
C5 H5 1.0000
C5 C6 1.537(4)
C22 H22A 0.9900
C22 H22B 0.9900
C22 C23 1.518(5)
C23 C28 1.385(5)
C23 C24 1.387(5)
C28 H28 0.9500
C28 C27 1.392(6)
C27 H27 0.9500
C27 C26 1.386(7)
C26 H26 0.9500
C26 C25 1.368(6)
C25 H25 0.9500
C25 C24 1.376(5)
C24 H24 0.9500
C6 H6A 0.9900
C6 H6B 0.9900
C6 C7 1.509(4)
C7 C8 1.381(5)
C7 C12 1.374(5)
C8 H8 0.9500
C8 C9 1.392(5)
C9 H9 0.9500
C9 C10 1.378(7)
C10 H10 0.9500
C10 C11 1.359(7)
C11 H11 0.9500
C11 C12 1.381(5)
C12 H12 0.9500
C29 H29A 0.9900
C29 H29B 0.9900
C29 C30 1.515(5)
C30 C35 1.381(5)
C30 C31 1.392(5)
C35 H35 0.9500
C35 C34 1.385(6)
C34 H34 0.9500
C34 C33 1.395(6)
C33 H33 0.9500
C33 C32 1.376(7)
C32 H32 0.9500
C32 C31 1.384(5)
C31 H31 0.9500
C13 H13A 0.9900
C13 H13B 0.9900
C13 C14 1.516(4)
C14 C15 1.385(4)
C14 C19 1.396(4)
C15 H15 0.9500
C15 C16 1.387(5)
C16 H16 0.9500
C16 C17 1.383(7)
C17 H17 0.9500
C17 C18 1.386(6)
C18 H18 0.9500
C18 C19 1.389(5)
C19 H19 0.9500
O4 H4A 0.85(3)
O4 H4B 0.86(2)
O3 H3C 0.87(2)
O3 H3D 0.83(2)

loop_
_geom_hbond_atom_site_label_D
_geom_hbond_atom_site_label_H
_geom_hbond_atom_site_label_A
_geom_hbond_distance_DH
_geom_hbond_distance_HA
_geom_hbond_distance_DA
_geom_hbond_angle_DHA
_geom_hbond_site_symmetry_A
O4 H4A O1 0.85(3) 1.86(3) 2.713(4) 174(7) 1_655

loop_
_geom_torsion_atom_site_label_1
_geom_torsion_atom_site_label_2
_geom_torsion_atom_site_label_3
_geom_torsion_atom_site_label_4
_geom_torsion
Ni1 N4 C21 C20 19.3(3)
Ni1 N4 C21 C22 -109.4(3)
Ni1 N4 C29 C30 -173.7(2)
Ni1 N3 C20 O2 171.4(3)
Ni1 N3 C20 C21 -10.8(4)
Ni1 N3 C3 C2 -32.2(6)
Ni1 N2 C1 C2 30.0(5)
Ni1 N2 C4 O1 172.4(3)
Ni1 N2 C4 C5 -7.3(4)
Ni1 N1 C5 C4 24.0(3)
Ni1 N1 C5 C6 -97.1(2)
Ni1 N1 C13 C14 176.8(2)
O1 C4 C5 N1 168.5(3)
O1 C4 C5 C6 -69.2(4)
N4 Ni1 N3 C20 18.2(2)
N4 Ni1 N3 C3 -170.5(3)
N4 C21 C20 O2 171.5(3)
N4 C21 C20 N3 -6.5(4)
N4 C21 C22 C23 41.3(4)
N4 C29 C30 C35 -47.5(4)
N4 C29 C30 C31 131.9(3)
N3 Ni1 N2 C1 -0.1(3)
N3 Ni1 N2 C4 -171.5(2)
N3 C3 C2 C1 66.5(6)
N2 Ni1 N3 C20 -170.1(2)
N2 Ni1 N3 C3 1.2(3)
N2 C4 C5 N1 -11.8(3)
N2 C4 C5 C6 110.6(3)
N1 Ni1 N2 C1 -171.0(3)
N1 Ni1 N2 C4 17.5(2)
N1 C5 C6 C7 -87.7(3)
N1 C13 C14 C15 152.4(3)
N1 C13 C14 C19 -32.2(5)
C21 N4 C29 C30 -54.6(4)
C21 C22 C23 C28 -104.1(4)
C21 C22 C23 C24 77.5(4)
C20 N3 C3 C2 139.1(4)
C20 C21 C22 C23 -84.3(4)
C3 N3 C20 O2 -0.7(5)
C3 N3 C20 C21 177.1(3)
C3 C2 C1 N2 -65.2(5)
C1 N2 C4 O1 0.1(5)
C1 N2 C4 C5 -179.6(3)
C4 N2 C1 C2 -158.5(3)
C4 C5 C6 C7 151.7(3)
C5 N1 C13 C14 -64.9(3)
C5 C6 C7 C8 -66.7(4)
C5 C6 C7 C12 113.0(4)
C22 C21 C20 O2 -60.7(4)
C22 C21 C20 N3 121.3(3)
C22 C23 C28 C27 -178.5(3)
C22 C23 C24 C25 177.6(3)
C23 C28 C27 C26 0.8(6)
C28 C23 C24 C25 -0.8(5)
C28 C27 C26 C25 -0.5(6)
C27 C26 C25 C24 -0.4(6)
C26 C25 C24 C23 1.1(5)
C24 C23 C28 C27 -0.1(5)
C6 C7 C8 C9 179.5(4)
C6 C7 C12 C11 179.3(4)
C7 C8 C9 C10 1.1(7)
C8 C7 C12 C11 -1.1(6)
C8 C9 C10 C11 -0.8(8)
C9 C10 C11 C12 -0.5(8)
C10 C11 C12 C7 1.4(8)
C12 C7 C8 C9 -0.2(6)
C29 N4 C21 C20 -98.7(3)
C29 N4 C21 C22 132.6(3)
C29 C30 C35 C34 179.1(3)
C29 C30 C31 C32 -179.7(3)
C30 C35 C34 C33 0.6(6)
C35 C30 C31 C32 -0.3(5)
C35 C34 C33 C32 -0.5(6)
C34 C33 C32 C31 0.0(6)
C33 C32 C31 C30 0.4(5)
C31 C30 C35 C34 -0.2(5)
C13 N1 C5 C4 -91.5(3)
C13 N1 C5 C6 147.5(2)
C13 C14 C15 C16 172.5(3)
C13 C14 C19 C18 -173.3(3)
C14 C15 C16 C17 1.6(6)
C15 C14 C19 C18 2.0(5)
C15 C16 C17 C18 1.0(6)
C16 C17 C18 C19 -2.0(6)
C17 C18 C19 C14 0.5(6)
C19 C14 C15 C16 -3.0(5)
